data_7039324
loop_
_publ_author_name
'Chand, Deepak'
'He, Chunlin'
'Hooper, Joseph P.'
'Mitchell, Lauren A.'
'Parrish, Damon A.'
'Shreeve, Jean'ne M.'

_publ_section_title
;
 Mono- and diiodo-1,2,3-triazoles and their mono nitro derivatives.
;
_journal_issue 23
_journal_name_full 'Dalton transactions (Cambridge, England : 2003)'
_journal_page_first 9684
_journal_page_last 9688
_journal_paper_doi 10.1039/c6dt01731b
_journal_volume 45
_journal_year 2016
_chemical_formula_moiety 'C3 H3 I N4 O2'
_chemical_formula_sum 'C3 H3 I N4 O2'
_chemical_formula_weight 253.99
_space_group_crystal_system triclinic
_space_group_IT_number 2
_space_group_name_Hall '-P 1'
_space_group_name_H-M_alt 'P -1'
_symmetry_space_group_name_Hall '-P 1'
_symmetry_space_group_name_H-M 'P -1'
_atom_sites_solution_hydrogens geom
_audit_creation_method SHELXL-2014/7
_audit_update_record
;
2016-01-09 deposited with the CCDC.
2016-05-20 downloaded from the CCDC.
;
_cell_angle_alpha 70.362(5)
_cell_angle_beta 64.462(5)
_cell_angle_gamma 86.027(5)
_cell_formula_units_Z 2
_cell_length_a 7.0649(12)
_cell_length_b 7.2001(12)
_cell_length_c 7.8953(13)
_cell_measurement_reflns_used 2179
_cell_measurement_temperature 150(2)
_cell_measurement_theta_max 25.51
_cell_measurement_theta_min 3.02
_cell_volume 339.95(10)
_computing_cell_refinement 'Bruker APEX3 v2015.5-2 (Bruker, 2015)'
_computing_data_collection 'Bruker APEX3 v2015.5-2 (Bruker, 2015)'
_computing_data_reduction
;
Bruker SAINT v8.34A (Bruker, 2013), Bruker XPREP v2014/2 (Bruker, 2014)
;
_computing_molecular_graphics 'Bruker SHELXTL v2014/7 (Bruker, 2014)'
_computing_publication_material 'Bruker SHELXTL v2014/7 (Bruker, 2014)'
_computing_structure_refinement 'SHELXL-2014/7 (Sheldrick, 2014) within WINGX (Farrugia, 2012)'
_computing_structure_solution 'Bruker SHELXTL v2014/7 (Bruker, 2014)'
_diffrn_ambient_temperature 150(2)
_diffrn_measured_fraction_theta_full 0.982
_diffrn_measured_fraction_theta_max 0.981
_diffrn_measurement_device_type 'Bruker SMART APEX II CCD'
_diffrn_measurement_method '\w scans'
_diffrn_radiation_monochromator graphite
_diffrn_radiation_source 'fine focus sealed tube'
_diffrn_radiation_type MoK\a
_diffrn_radiation_wavelength 0.71073
_diffrn_reflns_av_R_equivalents 0.0342
_diffrn_reflns_av_unetI/netI 0.0450
_diffrn_reflns_Laue_measured_fraction_full 0.982
_diffrn_reflns_Laue_measured_fraction_max 0.981
_diffrn_reflns_limit_h_max 8
_diffrn_reflns_limit_h_min -8
_diffrn_reflns_limit_k_max 8
_diffrn_reflns_limit_k_min -8
_diffrn_reflns_limit_l_max 9
_diffrn_reflns_limit_l_min -9
_diffrn_reflns_number 2656
_diffrn_reflns_point_group_measured_fraction_full 0.982
_diffrn_reflns_point_group_measured_fraction_max 0.981
_diffrn_reflns_theta_full 25.242
_diffrn_reflns_theta_max 25.507
_diffrn_reflns_theta_min 3.016
_exptl_absorpt_coefficient_mu 4.654
_exptl_absorpt_correction_T_max 0.7453
_exptl_absorpt_correction_T_min 0.4033
_exptl_absorpt_correction_type multi-scan
_exptl_absorpt_process_details 'SADABS v2014/5 (Bruker, 2008)'
_exptl_crystal_colour colourless
_exptl_crystal_density_diffrn 2.481
_exptl_crystal_description plate
_exptl_crystal_F_000 236
_exptl_crystal_size_max 0.223
_exptl_crystal_size_mid 0.150
_exptl_crystal_size_min 0.037
_refine_diff_density_max 1.083
_refine_diff_density_min -1.189
_refine_diff_density_rms 0.165
_refine_ls_extinction_method none
_refine_ls_goodness_of_fit_ref 1.065
_refine_ls_hydrogen_treatment constr
_refine_ls_matrix_type full
_refine_ls_number_parameters 92
_refine_ls_number_reflns 1247
_refine_ls_number_restraints 0
_refine_ls_restrained_S_all 1.065
_refine_ls_R_factor_all 0.0341
_refine_ls_R_factor_gt 0.0312
_refine_ls_shift/su_max 0.000
_refine_ls_shift/su_mean 0.000
_refine_ls_structure_factor_coef Fsqd
_refine_ls_weighting_details 'w=1/[\s^2^(Fo^2^)+(0.0368P)^2^+1.0194P] where P=(Fo^2^+2Fc^2^)/3'
_refine_ls_weighting_scheme calc
_refine_ls_wR_factor_gt 0.0762
_refine_ls_wR_factor_ref 0.0788
_reflns_Friedel_coverage 0.000
_reflns_number_gt 1155
_reflns_number_total 1247
_reflns_threshold_expression 'I > 2\s(I)'
_cod_data_source_file c6dt01731b2.cif
_cod_data_source_block shrv352
_cod_depositor_comments 'Adding full bibliography for 7039322--7039325.cif.'
_cod_database_code 7039324
_shelx_shelxl_version_number 2014/7
_shelx_space_group_comment
;
The symmetry employed for this shelxl refinement is uniquely defined
by the following loop, which should always be used as a source of
symmetry information in preference to the above space-group names.
They are only intended as comments.
;
_shelx_estimated_absorpt_t_min 0.423
_shelx_estimated_absorpt_t_max 0.847

loop_
_space_group_symop_operation_xyz
'x, y, z'
'-x, -y, -z'

loop_
_atom_site_label
_atom_site_type_symbol
_atom_site_fract_x
_atom_site_fract_y
_atom_site_fract_z
_atom_site_U_iso_or_equiv
_atom_site_adp_type
_atom_site_occupancy
_atom_site_site_symmetry_order
_atom_site_calc_flag
_atom_site_refinement_flags_posn
_atom_site_refinement_flags_adp
N1 N 0.2332(7) 0.6674(7) 0.2588(7) 0.0231(10) Uani 1 1 d . .
N2 N 0.2579(8) 0.5615(7) 0.4182(7) 0.0247(10) Uani 1 1 d . .
N3 N 0.2687(7) 0.3728(7) 0.4236(7) 0.0211(9) Uani 1 1 d . .
C4 C 0.3049(11) 0.2249(9) 0.5836(9) 0.0289(13) Uani 1 1 d . .
H4A H 0.4531 0.1968 0.5326 0.043 Uiso 1 1 calc R U
H4B H 0.2151 0.1030 0.6325 0.043 Uiso 1 1 calc R U
H4C H 0.2710 0.2755 0.6932 0.043 Uiso 1 1 calc R U
C5 C 0.2561(8) 0.3534(8) 0.2638(8) 0.0182(10) Uani 1 1 d . .
I6 I 0.25974(5) 0.08334(5) 0.22311(5) 0.02182(16) Uani 1 1 d . .
C7 C 0.2333(9) 0.5450(8) 0.1610(8) 0.0207(11) Uani 1 1 d . .
N8 N 0.2147(8) 0.6194(7) -0.0231(7) 0.0249(10) Uani 1 1 d . .
O9 O 0.1790(8) 0.7922(7) -0.0790(7) 0.0411(11) Uani 1 1 d . .
O10 O 0.2409(7) 0.5055(7) -0.1163(6) 0.0322(10) Uani 1 1 d . .

loop_
_atom_site_aniso_label
_atom_site_aniso_U_11
_atom_site_aniso_U_22
_atom_site_aniso_U_33
_atom_site_aniso_U_23
_atom_site_aniso_U_13
_atom_site_aniso_U_12
N1 0.034(2) 0.013(2) 0.025(2) -0.0082(19) -0.014(2) 0.0024(19)
N2 0.038(3) 0.018(2) 0.021(2) -0.0096(19) -0.013(2) 0.000(2)
N3 0.035(2) 0.015(2) 0.021(2) -0.0085(19) -0.0177(19) 0.0009(19)
C4 0.048(4) 0.022(3) 0.027(3) -0.008(2) -0.026(3) 0.004(3)
C5 0.027(3) 0.013(2) 0.020(3) -0.010(2) -0.011(2) 0.000(2)
I6 0.0327(2) 0.0158(2) 0.0237(2) -0.01254(15) -0.01383(16) 0.00286(14)
C7 0.028(3) 0.019(3) 0.020(3) -0.011(2) -0.011(2) 0.000(2)
N8 0.030(2) 0.023(3) 0.021(2) -0.004(2) -0.0122(19) -0.003(2)
O9 0.062(3) 0.021(2) 0.049(3) -0.001(2) -0.039(2) 0.001(2)
O10 0.045(2) 0.037(3) 0.022(2) -0.0138(19) -0.0175(18) 0.002(2)

loop_
_atom_type_symbol
_atom_type_description
_atom_type_scat_dispersion_real
_atom_type_scat_dispersion_imag
_atom_type_scat_source
C C 0.0033 0.0016 'International Tables Vol C Tables 4.2.6.8 and 6.1.1.4'
I I -0.4742 1.8119 'International Tables Vol C Tables 4.2.6.8 and 6.1.1.4'
N N 0.0061 0.0033 'International Tables Vol C Tables 4.2.6.8 and 6.1.1.4'
O O 0.0106 0.0060 'International Tables Vol C Tables 4.2.6.8 and 6.1.1.4'
H H 0.0000 0.0000 'International Tables Vol C Tables 4.2.6.8 and 6.1.1.4'

loop_
_geom_angle_atom_site_label_1
_geom_angle_atom_site_label_2
_geom_angle_atom_site_label_3
_geom_angle
N2 N1 C7 107.8(4)
N1 N2 N3 107.9(4)
N2 N3 C5 111.5(4)
N2 N3 C4 118.9(4)
C5 N3 C4 129.5(5)
N3 C4 H4A 109.5
N3 C4 H4B 109.5
H4A C4 H4B 109.5
N3 C4 H4C 109.5
H4A C4 H4C 109.5
H4B C4 H4C 109.5
N3 C5 C7 102.6(4)
N3 C5 I6 122.9(4)
C7 C5 I6 134.4(4)
N1 C7 C5 110.1(4)
N1 C7 N8 120.8(5)
C5 C7 N8 129.1(5)
O9 N8 O10 124.6(5)
O9 N8 C7 117.8(5)
O10 N8 C7 117.5(5)

loop_
_geom_bond_atom_site_label_1
_geom_bond_atom_site_label_2
_geom_bond_distance
N1 N2 1.312(7)
N1 C7 1.352(7)
N2 N3 1.343(6)
N3 C5 1.355(6)
N3 C4 1.460(7)
C4 H4A 0.9800
C4 H4B 0.9800
C4 H4C 0.9800
C5 C7 1.385(8)
C5 I6 2.072(5)
C7 N8 1.432(7)
N8 O9 1.220(7)
N8 O10 1.231(6)

loop_
_geom_hbond_atom_site_label_D
_geom_hbond_atom_site_label_H
_geom_hbond_atom_site_label_A
_geom_hbond_distance_DH
_geom_hbond_distance_HA
_geom_hbond_distance_DA
_geom_hbond_angle_DHA
_geom_hbond_site_symmetry_A
C4 H4B O9 0.98 2.53 3.218(7) 126.9 1_546
C4 H4C O10 0.98 2.53 3.473(7) 161.8 1_556

loop_
_geom_torsion_atom_site_label_1
_geom_torsion_atom_site_label_2
_geom_torsion_atom_site_label_3
_geom_torsion_atom_site_label_4
_geom_torsion
C7 N1 N2 N3 -1.4(6)
N1 N2 N3 C5 1.4(6)
N1 N2 N3 C4 177.5(5)
N2 N3 C5 C7 -0.9(6)
C4 N3 C5 C7 -176.4(6)
N2 N3 C5 I6 -178.5(4)
C4 N3 C5 I6 6.0(8)
N2 N1 C7 C5 0.9(7)
N2 N1 C7 N8 -178.3(5)
N3 C5 C7 N1 0.0(6)
I6 C5 C7 N1 177.2(4)
N3 C5 C7 N8 179.1(5)
I6 C5 C7 N8 -3.7(9)
N1 C7 N8 O9 -6.7(8)
C5 C7 N8 O9 174.3(6)
N1 C7 N8 O10 171.6(5)
C5 C7 N8 O10 -7.5(8)
